data_1558716
loop_
_publ_author_name
'McMonagle, Charlie'
'Comar, Priyanka'
'Nichol, Gary Stephen'
'Allan, David Robert'
'Barreda-Arg\=ueso, Jos\'e A'
'Gonzalez, Jesus Antonio'
'Rodriguez, Fernando'
'Valiente, Rafael'
'Turner, Gemma'
'Brechin, Euan K.'
'Moggach, Stephen A.'

_publ_section_title
;
 Pressure-and Temperature Induced Phase Transitions, Piezochromism, NLC
 Behaviour and Pressure Controlled Jahn-Teller Switching in a Cu-based
 Framework
;
_journal_name_full 'Chemical Science'
_journal_paper_doi 10.1039/D0SC03229H
_journal_year 2020
_chemical_formula_moiety 'C54 H48 Cu3 N6 O12, C4 H10 O'
_chemical_formula_sum 'C58 H58 Cu3 N6 O13'
_chemical_formula_weight 1237.72
_space_group_crystal_system triclinic
_space_group_IT_number 2
_space_group_name_Hall '-P 1'
_space_group_name_H-M_alt 'P -1'
_atom_sites_solution_hydrogens geom
_atom_sites_solution_primary iterative
_audit_creation_date 2014-12-22
_audit_creation_method
;
Olex2 1.2-beta
(compiled 2014.11.28 svn.r3106 for OlexSys, GUI svn.r4959)
;
_audit_update_record
;
2020-06-09 deposited with the CCDC.	2020-07-30 downloaded from the CCDC.
;
_cell_angle_alpha 116.604(6)
_cell_angle_beta 100.395(4)
_cell_angle_gamma 98.422(4)
_cell_formula_units_Z 1
_cell_length_a 7.7799(3)
_cell_length_b 15.1586(9)
_cell_length_c 15.4901(9)
_cell_measurement_reflns_used 9584
_cell_measurement_temperature 200.0
_cell_measurement_theta_max 76.4050
_cell_measurement_theta_min 5.7750
_cell_volume 1551.99(18)
_computing_cell_refinement
;
CrysAlisPro, Agilent Technologies,
Version 1.171.37.35 (release 13-08-2014 CrysAlis171 .NET)
(compiled Aug 13 2014,18:06:01)
;
_computing_data_collection
;
CrysAlisPro, Agilent Technologies,
Version 1.171.37.35 (release 13-08-2014 CrysAlis171 .NET)
(compiled Aug 13 2014,18:06:01)
;
_computing_data_reduction
;
CrysAlisPro, Agilent Technologies,
Version 1.171.37.35 (release 13-08-2014 CrysAlis171 .NET)
(compiled Aug 13 2014,18:06:01)
;
_computing_molecular_graphics 'Olex2 (Dolomanov et al., 2009)'
_computing_publication_material 'Olex2 (Dolomanov et al., 2009)'
_computing_structure_refinement 'ShelXL (Sheldrick, 2008)'
_computing_structure_solution
;
Superflip (Palatinus & Chapuis, 2007;Palatinus & van der Lee, 2008;
Palatinus et al., 2012)
;
_diffrn_ambient_environment N~2~
_diffrn_ambient_temperature 200.0
_diffrn_detector 'CCD plate'
_diffrn_detector_area_resol_mean 5.1574
_diffrn_detector_type Atlas
_diffrn_measured_fraction_theta_full 0.925
_diffrn_measured_fraction_theta_max 0.914
_diffrn_measurement_details
;
#__ type_ start__ end____ width___ exp.time_
  1 omega  -37.00   84.00   1.0000    5.0000
omega____ theta____ kappa____ phi______ frames
    -        0.0000   57.0000 -120.0000 121

#__ type_ start__ end____ width___ exp.time_
  2 omega  -95.00  -34.00   1.0000    5.0000
omega____ theta____ kappa____ phi______ frames
    -        0.0000  178.0000  -30.0000 61

#__ type_ start__ end____ width___ exp.time_
  3 omega  -37.00   84.00   1.0000    5.0000
omega____ theta____ kappa____ phi______ frames
    -        0.0000   57.0000 -180.0000 121

#__ type_ start__ end____ width___ exp.time_
  4 omega  -50.00   25.00   1.0000   10.0000
omega____ theta____ kappa____ phi______ frames
    -      -59.0000   38.0000  -30.0000 75

#__ type_ start__ end____ width___ exp.time_
  5 omega  -96.00   -2.00   1.0000   10.0000
omega____ theta____ kappa____ phi______ frames
    -      -59.0000  125.0000 -180.0000 94

#__ type_ start__ end____ width___ exp.time_
  6 omega -148.00  -79.00   1.0000   10.0000
omega____ theta____ kappa____ phi______ frames
    -      -59.0000  -99.0000   30.0000 69

#__ type_ start__ end____ width___ exp.time_
  7 omega  -50.00   25.00   1.0000   10.0000
omega____ theta____ kappa____ phi______ frames
    -      -59.0000   38.0000   90.0000 75

#__ type_ start__ end____ width___ exp.time_
  8 omega -143.00  -22.00   1.0000   10.0000
omega____ theta____ kappa____ phi______ frames
    -      -59.0000  -38.0000  -60.0000 121

#__ type_ start__ end____ width___ exp.time_
  9 omega   94.00  143.00   1.0000   10.0000
omega____ theta____ kappa____ phi______ frames
    -       59.0000  125.0000 -120.0000 49

#__ type_ start__ end____ width___ exp.time_
 10 omega    1.00  106.00   1.0000   10.0000
omega____ theta____ kappa____ phi______ frames
    -       59.0000  -99.0000  -30.0000 105

#__ type_ start__ end____ width___ exp.time_
 11 omega   34.00   93.00   1.0000   30.0000
omega____ theta____ kappa____ phi______ frames
    -      118.0000  -38.0000   60.0000 59

#__ type_ start__ end____ width___ exp.time_
 12 omega  100.00  178.00   1.0000   30.0000
omega____ theta____ kappa____ phi______ frames
    -      118.0000  111.0000 -180.0000 78

#__ type_ start__ end____ width___ exp.time_
 13 omega  100.00  178.00   1.0000   30.0000
omega____ theta____ kappa____ phi______ frames
    -      118.0000  111.0000   30.0000 78

#__ type_ start__ end____ width___ exp.time_
 14 omega   57.00  150.00   1.0000   30.0000
omega____ theta____ kappa____ phi______ frames
    -      118.0000  178.0000  -60.0000 93

#__ type_ start__ end____ width___ exp.time_
 15 omega   32.00  116.00   1.0000   30.0000
omega____ theta____ kappa____ phi______ frames
    -      118.0000 -111.0000  -90.0000 84

#__ type_ start__ end____ width___ exp.time_
 16 omega   32.00  116.00   1.0000   30.0000
omega____ theta____ kappa____ phi______ frames
    -      118.0000 -111.0000   30.0000 84

#__ type_ start__ end____ width___ exp.time_
 17 omega   57.00  150.00   1.0000   30.0000
omega____ theta____ kappa____ phi______ frames
    -      118.0000  178.0000 -180.0000 93

#__ type_ start__ end____ width___ exp.time_
 18 omega  100.00  178.00   1.0000   30.0000
omega____ theta____ kappa____ phi______ frames
    -      118.0000  111.0000  150.0000 78

#__ type_ start__ end____ width___ exp.time_
 19 omega   32.00  116.00   1.0000   30.0000
omega____ theta____ kappa____ phi______ frames
    -      118.0000 -111.0000 -120.0000 84

#__ type_ start__ end____ width___ exp.time_
 20 omega  100.00  178.00   1.0000   30.0000
omega____ theta____ kappa____ phi______ frames
    -      118.0000  111.0000   90.0000 78

#__ type_ start__ end____ width___ exp.time_
 21 omega   81.00  178.00   1.0000   30.0000
omega____ theta____ kappa____ phi______ frames
    -      118.0000   63.0000  150.0000 97

#__ type_ start__ end____ width___ exp.time_
 22 omega   33.00  155.00   1.0000   30.0000
omega____ theta____ kappa____ phi______ frames
    -      118.0000  -63.0000   60.0000 122

#__ type_ start__ end____ width___ exp.time_
 23 omega   34.00   93.00   1.0000   30.0000
omega____ theta____ kappa____ phi______ frames
    -      118.0000  -38.0000 -150.0000 59

#__ type_ start__ end____ width___ exp.time_
 24 omega   34.00   93.00   1.0000   30.0000
omega____ theta____ kappa____ phi______ frames
    -      118.0000  -38.0000  150.0000 59

#__ type_ start__ end____ width___ exp.time_
 25 omega   32.00  116.00   1.0000   30.0000
omega____ theta____ kappa____ phi______ frames
    -      118.0000 -111.0000  -30.0000 84

#__ type_ start__ end____ width___ exp.time_
 26 omega   32.00  116.00   1.0000   30.0000
omega____ theta____ kappa____ phi______ frames
    -      118.0000 -111.0000  120.0000 84

#__ type_ start__ end____ width___ exp.time_
 27 omega   63.00  178.00   1.0000   30.0000
omega____ theta____ kappa____ phi______ frames
    -      118.0000   25.0000  -90.0000 115

#__ type_ start__ end____ width___ exp.time_
 28 omega   34.00   93.00   1.0000   30.0000
omega____ theta____ kappa____ phi______ frames
    -      118.0000  -38.0000  -60.0000 59

#__ type_ start__ end____ width___ exp.time_
 29 omega   32.00  116.00   1.0000   30.0000
omega____ theta____ kappa____ phi______ frames
    -      118.0000 -111.0000  150.0000 84

#__ type_ start__ end____ width___ exp.time_
 30 omega    1.00   47.00   1.0000    5.0000
omega____ theta____ kappa____ phi______ frames
    -        0.0000  -99.0000   60.0000 46

#__ type_ start__ end____ width___ exp.time_
 31 omega    1.00   47.00   1.0000    5.0000
omega____ theta____ kappa____ phi______ frames
    -        0.0000  -99.0000   30.0000 46

#__ type_ start__ end____ width___ exp.time_
 32 omega  -39.00   92.00   1.0000    5.0000
omega____ theta____ kappa____ phi______ frames
    -        0.0000   77.0000    0.0000 131

#__ type_ start__ end____ width___ exp.time_
 33 omega -151.00  -20.00   1.0000   10.0000
omega____ theta____ kappa____ phi______ frames
    -      -59.0000  -77.0000  -90.0000 131

#__ type_ start__ end____ width___ exp.time_
 34 omega -143.00  -22.00   1.0000   10.0000
omega____ theta____ kappa____ phi______ frames
    -      -59.0000  -57.0000 -180.0000 121

#__ type_ start__ end____ width___ exp.time_
 35 omega -143.00  -22.00   1.0000   10.0000
omega____ theta____ kappa____ phi______ frames
    -      -59.0000  -57.0000  120.0000 121

#__ type_ start__ end____ width___ exp.time_
 36 omega -151.00  -20.00   1.0000   10.0000
omega____ theta____ kappa____ phi______ frames
    -      -59.0000  -77.0000   60.0000 131

#__ type_ start__ end____ width___ exp.time_
 37 omega -151.00  -20.00   1.0000   10.0000
omega____ theta____ kappa____ phi______ frames
    -      -59.0000  -77.0000    0.0000 131

#__ type_ start__ end____ width___ exp.time_
 38 omega -143.00  -22.00   1.0000   10.0000
omega____ theta____ kappa____ phi______ frames
    -      -59.0000  -57.0000   60.0000 121

#__ type_ start__ end____ width___ exp.time_
 39 omega -151.00  -75.00   1.0000   10.0000
omega____ theta____ kappa____ phi______ frames
    -      -59.0000  -77.0000 -150.0000 76
;
_diffrn_measurement_device 'four-circle diffractometer'
_diffrn_measurement_device_type 'Agilent Technologies SuperNova'
_diffrn_measurement_method '\w scans'
_diffrn_orient_matrix_UB_11 -0.0305141000
_diffrn_orient_matrix_UB_12 0.0679958000
_diffrn_orient_matrix_UB_13 -0.0483282000
_diffrn_orient_matrix_UB_21 -0.0709540000
_diffrn_orient_matrix_UB_22 -0.0957698000
_diffrn_orient_matrix_UB_23 -0.1046274000
_diffrn_orient_matrix_UB_31 -0.1935574000
_diffrn_orient_matrix_UB_32 -0.0083973000
_diffrn_orient_matrix_UB_33 0.0112142000
_diffrn_radiation_monochromator mirror
_diffrn_radiation_probe x-ray
_diffrn_radiation_type CuK\a
_diffrn_radiation_wavelength 1.54184
_diffrn_reflns_av_R_equivalents 0.0687
_diffrn_reflns_av_unetI/netI 0.0538
_diffrn_reflns_Laue_measured_fraction_full 0.925
_diffrn_reflns_Laue_measured_fraction_max 0.914
_diffrn_reflns_limit_h_max 7
_diffrn_reflns_limit_h_min -9
_diffrn_reflns_limit_k_max 18
_diffrn_reflns_limit_k_min -17
_diffrn_reflns_limit_l_max 19
_diffrn_reflns_limit_l_min -19
_diffrn_reflns_number 20345
_diffrn_reflns_point_group_measured_fraction_full 0.925
_diffrn_reflns_point_group_measured_fraction_max 0.914
_diffrn_reflns_theta_full 66.000
_diffrn_reflns_theta_max 76.540
_diffrn_reflns_theta_min 3.322
_diffrn_source 'sealed X-ray tube'
_diffrn_source_type 'SuperNova (Cu) X-ray Source'
_exptl_absorpt_coefficient_mu 1.717
_exptl_absorpt_correction_T_max 1.00000
_exptl_absorpt_correction_T_min 0.86817
_exptl_absorpt_correction_type multi-scan
_exptl_absorpt_process_details
;
CrysAlisPro, Agilent Technologies,
Version 1.171.37.35 (release 13-08-2014 CrysAlis171 .NET)
(compiled Aug 13 2014,18:06:01)
Empirical absorption correction using spherical harmonics,
 implemented in SCALE3 ABSPACK scaling algorithm.
Empirical absorption correction using spherical harmonics,
 implemented in SCALE3 ABSPACK scaling algorithm.
;
_exptl_crystal_colour green
_exptl_crystal_colour_primary green
_exptl_crystal_density_diffrn 1.324
_exptl_crystal_description rod
_exptl_crystal_F_000 639
_exptl_crystal_recrystallization_method 'The material was recrystallised from diethyl ether by slow evaporation'
_exptl_crystal_size_max 0.1991
_exptl_crystal_size_mid 0.06
_exptl_crystal_size_min 0.0449
_refine_diff_density_max 1.505
_refine_diff_density_min -0.837
_refine_diff_density_rms 0.155
_refine_ls_extinction_method none
_refine_ls_goodness_of_fit_ref 1.007
_refine_ls_hydrogen_treatment constr
_refine_ls_matrix_type full
_refine_ls_number_parameters 393
_refine_ls_number_reflns 5968
_refine_ls_number_restraints 21
_refine_ls_restrained_S_all 1.008
_refine_ls_R_factor_all 0.0808
_refine_ls_R_factor_gt 0.0610
_refine_ls_shift/su_max 0.000
_refine_ls_shift/su_mean 0.000
_refine_ls_structure_factor_coef Fsqd
_refine_ls_weighting_details 'w=1/[\s^2^(Fo^2^)+(0.1433P)^2^] where P=(Fo^2^+2Fc^2^)/3'
_refine_ls_weighting_scheme calc
_refine_ls_wR_factor_gt 0.1809
_refine_ls_wR_factor_ref 0.1977
_reflns_Friedel_coverage 0.000
_reflns_number_gt 4475
_reflns_number_total 5968
_reflns_threshold_expression 'I > 2\s(I)'
_cod_data_source_file d0sc03229h2.cif
_cod_data_source_block CuPyrIII
_cod_original_cell_volume 1551.99(15)
_cod_database_code 1558716
_chemical_oxdiff_formula 'C30 H30 N8 O20 Cu Gd'
_chemical_oxdiff_usercomment '@ 200 K PC1469'
_shelx_space_group_comment
;
The symmetry employed for this shelxl refinement is uniquely defined
by the following loop, which should always be used as a source of
symmetry information in preference to the above space-group names.
They are only intended as comments.
;
_diffrn_oxdiff_twin_integration_method simultaneous
_olex2_refinement_description
;
1. Fixed Uiso
 At 1.2 times of:
  All C(H) groups, All C(H,H) groups
 At 1.5 times of:
  All C(H,H,H) groups
2. Rigid body (RIGU) restrains
 O7, C28, C30, C29, C31
 with sigma for 1-2 distances of 0.004 and sigma for 1-3 distances of 0.004
3. Others
 Fixed Sof: O7(0.5) C28(0.5) H28A(0.5) H28B(0.5) C30(0.5) H30A(0.5) H30B(0.5)
 C29(0.5) H29A(0.5) H29B(0.5) H29C(0.5) C31(0.5) H31A(0.5) H31B(0.5) H31C(0.5)
4.a Secondary CH2 refined with riding coordinates:
 C28(H28A,H28B), C30(H30A,H30B)
4.b Aromatic/amide H refined with riding coordinates:
 C1(H1), C2(H2), C4(H4), C5(H5), C7(H7), C10(H10), C11(H11), C13(H13),
 C14(H14), C16(H16), C19(H19), C20(H20), C22(H22), C23(H23), C25(H25)
4.c Idealised Me refined as rotating group:
 C9(H9A,H9B,H9C), C18(H18A,H18B,H18C), C27(H27A,H27B,H27C), C29(H29A,H29B,
 H29C), C31(H31A,H31B,H31C)
;
_shelx_shelxl_version_number 2014/7
_olex2_date_sample_data_collection 15/12/14
_olex2_date_sample_submission 15/12/14
_olex2_diffrn_ambient_temperature_device 'Oxford Cryosystems Cryostream 700+'
_olex2_exptl_crystal_mounting_method 'The crystal was mounted on a MITIGEN holder in Paratone oil'
_olex2_submission_original_sample_id PC1469
_olex2_submission_special_instructions 'No special instructions were received'

loop_
_space_group_symop_operation_xyz
'x, y, z'
'-x, -y, -z'

loop_
_atom_site_label
_atom_site_type_symbol
_atom_site_fract_x
_atom_site_fract_y
_atom_site_fract_z
_atom_site_U_iso_or_equiv
_atom_site_adp_type
_atom_site_occupancy
_atom_site_site_symmetry_order
_atom_site_calc_flag
_atom_site_refinement_flags_posn
_atom_site_refinement_flags_adp
_atom_site_refinement_flags_occupancy
_atom_site_disorder_assembly
_atom_site_disorder_group
Cu1 Cu 0.5000 1.0000 1.0000 0.0304(2) Uani 1 2 d S T P . .
Cu2 Cu -0.5000 0.5000 0.5000 0.0301(2) Uani 1 2 d S T P . .
Cu3 Cu -1.0000 0.5000 1.0000 0.0286(2) Uani 1 2 d S T P . .
O1 O 0.3909(4) 1.11057(19) 1.0055(2) 0.0339(5) Uani 1 1 d . . . . .
O2 O 0.6116(4) 0.9971(2) 0.8932(2) 0.0393(6) Uani 1 1 d . . . . .
O3 O -0.2896(3) 0.6004(2) 0.61108(18) 0.0345(6) Uani 1 1 d . . . . .
O4 O -0.6199(4) 0.6076(2) 0.5013(2) 0.0397(6) Uani 1 1 d . . . . .
O5 O -0.9043(4) 0.5058(2) 0.89402(19) 0.0346(6) Uani 1 1 d . . . . .
O6 O -1.2445(4) 0.3812(2) 0.8851(2) 0.0438(7) Uani 1 1 d . . . . .
N1 N 0.1410(4) 1.3913(3) 0.9970(3) 0.0358(7) Uani 1 1 d . . . . .
N2 N 0.2291(4) 0.8776(3) 0.8823(3) 0.0397(8) Uani 1 1 d . . . . .
N3 N -0.6552(4) 0.4953(3) 0.6172(3) 0.0403(8) Uani 1 1 d . . . . .
C1 C 0.0802(6) 1.3137(3) 1.0104(4) 0.0439(9) Uani 1 1 d . . . . .
H1 H -0.0321 1.3078 1.0260 0.053 Uiso 1 1 calc R . . . .
C2 C 0.1738(6) 1.2401(4) 1.0026(4) 0.0454(10) Uani 1 1 d . . . . .
H2 H 0.1252 1.1852 1.0126 0.054 Uiso 1 1 calc R . . . .
C3 C 0.3387(5) 1.2472(3) 0.9800(3) 0.0349(8) Uani 1 1 d . . . . .
C4 C 0.4039(5) 1.3304(3) 0.9685(3) 0.0386(8) Uani 1 1 d . . . . .
H4 H 0.5171 1.3392 0.9544 0.046 Uiso 1 1 calc R . . . .
C5 C 0.3029(5) 1.4003(3) 0.9778(3) 0.0381(8) Uani 1 1 d . . . . .
H5 H 0.3497 1.4572 0.9704 0.046 Uiso 1 1 calc R . . . .
C6 C 0.4345(5) 1.1651(3) 0.9658(3) 0.0352(8) Uani 1 1 d . . . . .
C7 C 0.5564(7) 1.1522(4) 0.9075(4) 0.0488(11) Uani 1 1 d . . . . .
H7 H 0.5919 1.2043 0.8912 0.059 Uiso 1 1 calc R . . . .
C8 C 0.6301(6) 1.0673(3) 0.8713(3) 0.0425(9) Uani 1 1 d . . . . .
C9 C 0.7389(9) 1.0602(5) 0.7984(5) 0.0667(16) Uani 1 1 d . . . . .
H9A H 0.8477 1.0392 0.8153 0.100 Uiso 1 1 calc GR . . . .
H9B H 0.7740 1.1270 0.8024 0.100 Uiso 1 1 calc GR . . . .
H9C H 0.6658 1.0098 0.7300 0.100 Uiso 1 1 calc GR . . . .
C10 C 0.0787(5) 0.9082(3) 0.8912(3) 0.0409(9) Uani 1 1 d . . . . .
H10 H 0.0887 0.9733 0.9458 0.049 Uiso 1 1 calc R . . . .
C11 C -0.0901(5) 0.8521(3) 0.8270(3) 0.0388(8) Uani 1 1 d . . . . .
H11 H -0.1928 0.8781 0.8378 0.047 Uiso 1 1 calc R . . . .
C12 C -0.1091(5) 0.7566(3) 0.7457(3) 0.0343(8) Uani 1 1 d . . . . .
C13 C 0.0488(6) 0.7239(3) 0.7374(3) 0.0496(11) Uani 1 1 d . . . . .
H13 H 0.0436 0.6588 0.6842 0.059 Uiso 1 1 calc R . . . .
C14 C 0.2119(6) 0.7859(4) 0.8061(4) 0.0518(12) Uani 1 1 d . . . . .
H14 H 0.3173 0.7619 0.7987 0.062 Uiso 1 1 calc R . . . .
C15 C -0.2840(5) 0.6934(3) 0.6661(3) 0.0352(8) Uani 1 1 d . . . . .
C16 C -0.4193(6) 0.7413(3) 0.6558(4) 0.0512(11) Uani 1 1 d . . . . .
H16 H -0.4069 0.8078 0.7088 0.061 Uiso 1 1 calc R . . . .
C17 C -0.5730(5) 0.6989(3) 0.5730(3) 0.0447(9) Uani 1 1 d . . . . .
C18 C -0.6931(8) 0.7660(4) 0.5660(5) 0.0697(16) Uani 1 1 d . . . . .
H18A H -0.6966 0.7708 0.5047 0.104 Uiso 1 1 calc GR . . . .
H18B H -0.6454 0.8344 0.6248 0.104 Uiso 1 1 calc GR . . . .
H18C H -0.8157 0.7367 0.5640 0.104 Uiso 1 1 calc GR . . . .
C19 C -0.5849(6) 0.5149(4) 0.7099(3) 0.0512(11) Uani 1 1 d . . . . .
H19 H -0.4570 0.5359 0.7358 0.061 Uiso 1 1 calc R . . . .
C20 C -0.6887(6) 0.5066(4) 0.7725(3) 0.0526(12) Uani 1 1 d . . . . .
H20 H -0.6321 0.5190 0.8380 0.063 Uiso 1 1 calc R . . . .
C21 C -0.8753(5) 0.4798(3) 0.7365(3) 0.0351(8) Uani 1 1 d . . . . .
C22 C -0.9505(5) 0.4610(3) 0.6400(3) 0.0386(8) Uani 1 1 d . . . . .
H22 H -1.0780 0.4420 0.6126 0.046 Uiso 1 1 calc R . . . .
C23 C -0.8362(5) 0.4704(4) 0.5840(3) 0.0414(9) Uani 1 1 d . . . . .
H23 H -0.8890 0.4586 0.5182 0.050 Uiso 1 1 calc R . . . .
C24 C -0.9879(5) 0.4641(3) 0.8006(3) 0.0352(8) Uani 1 1 d . . . . .
C25 C -1.1636(6) 0.4037(4) 0.7536(3) 0.0520(12) Uani 1 1 d . . . . .
H25 H -1.2119 0.3873 0.6857 0.062 Uiso 1 1 calc R . . . .
C26 C -1.2804(6) 0.3634(4) 0.7962(3) 0.0461(10) Uani 1 1 d . . . . .
C27 C -1.4572(8) 0.2904(5) 0.7269(4) 0.0754(18) Uani 1 1 d . . . . .
H27A H -1.4433 0.2206 0.6979 0.113 Uiso 1 1 calc GR . . . .
H27B H -1.4967 0.3063 0.6729 0.113 Uiso 1 1 calc GR . . . .
H27C H -1.5477 0.2966 0.7644 0.113 Uiso 1 1 calc GR . . . .
O7 O -0.0556(15) 1.0179(8) 0.6178(8) 0.088(3) Uani 0.5 1 d . U . . .
C28 C -0.002(2) 0.9310(12) 0.6114(13) 0.088(4) Uani 0.5 1 d . U . . .
H28A H 0.0167 0.9325 0.6770 0.105 Uiso 0.5 1 calc R . . . .
H28B H 0.1134 0.9291 0.5927 0.105 Uiso 0.5 1 calc R . . . .
C30 C 0.0930(19) 1.1054(11) 0.6847(11) 0.080(3) Uani 0.5 1 d . U . . .
H30A H 0.1317 1.1077 0.7503 0.096 Uiso 0.5 1 calc R . . . .
H30B H 0.1970 1.1027 0.6558 0.096 Uiso 0.5 1 calc R . . . .
C29 C -0.148(2) 0.8394(13) 0.5331(14) 0.100(4) Uani 0.5 1 d . U . . .
H29A H -0.1370 0.8248 0.4662 0.150 Uiso 0.5 1 calc GR . . . .
H29B H -0.2662 0.8527 0.5389 0.150 Uiso 0.5 1 calc GR . . . .
H29C H -0.1374 0.7806 0.5426 0.150 Uiso 0.5 1 calc GR . . . .
C31 C 0.034(2) 1.1881(12) 0.6963(14) 0.098(5) Uani 0.5 1 d . U . . .
H31A H -0.0001 1.1859 0.6312 0.148 Uiso 0.5 1 calc GR . . . .
H31B H 0.1308 1.2500 0.7434 0.148 Uiso 0.5 1 calc GR . . . .
H31C H -0.0711 1.1886 0.7228 0.148 Uiso 0.5 1 calc GR . . . .

loop_
_atom_site_aniso_label
_atom_site_aniso_U_11
_atom_site_aniso_U_22
_atom_site_aniso_U_33
_atom_site_aniso_U_23
_atom_site_aniso_U_13
_atom_site_aniso_U_12
Cu1 0.0241(4) 0.0287(4) 0.0312(4) 0.0103(3) 0.0069(3) 0.0028(3)
Cu2 0.0217(3) 0.0352(4) 0.0224(3) 0.0077(3) 0.0045(3) 0.0002(3)
Cu3 0.0255(4) 0.0366(4) 0.0299(4) 0.0184(3) 0.0133(3) 0.0105(3)
O1 0.0299(13) 0.0305(13) 0.0390(13) 0.0154(11) 0.0113(11) 0.0044(11)
O2 0.0381(14) 0.0389(14) 0.0397(14) 0.0155(12) 0.0159(12) 0.0129(12)
O3 0.0265(12) 0.0363(13) 0.0262(11) 0.0059(10) 0.0056(10) 0.0017(11)
O4 0.0288(13) 0.0426(15) 0.0327(13) 0.0103(11) 0.0028(11) 0.0017(12)
O5 0.0293(12) 0.0471(15) 0.0310(12) 0.0212(11) 0.0106(11) 0.0095(11)
O6 0.0387(15) 0.0520(17) 0.0471(16) 0.0274(14) 0.0193(14) 0.0096(14)
N1 0.0289(15) 0.0384(17) 0.0419(17) 0.0194(14) 0.0153(14) 0.0078(13)
N2 0.0218(15) 0.0384(17) 0.0367(16) 0.0046(14) 0.0013(13) 0.0000(13)
N3 0.0259(15) 0.057(2) 0.0344(16) 0.0203(15) 0.0114(13) 0.0046(15)
C1 0.039(2) 0.046(2) 0.061(3) 0.030(2) 0.029(2) 0.0168(19)
C2 0.039(2) 0.047(2) 0.063(3) 0.033(2) 0.026(2) 0.0118(19)
C3 0.0295(18) 0.0382(19) 0.0384(18) 0.0184(15) 0.0125(15) 0.0095(16)
C4 0.0264(17) 0.042(2) 0.048(2) 0.0216(17) 0.0151(16) 0.0056(16)
C5 0.0272(17) 0.043(2) 0.051(2) 0.0255(18) 0.0175(17) 0.0100(16)
C6 0.0309(18) 0.0316(18) 0.0394(18) 0.0146(15) 0.0106(16) 0.0058(15)
C7 0.055(3) 0.052(3) 0.062(3) 0.035(2) 0.036(2) 0.024(2)
C8 0.037(2) 0.048(2) 0.045(2) 0.0210(18) 0.0204(18) 0.0141(19)
C9 0.081(4) 0.072(4) 0.080(4) 0.046(3) 0.057(4) 0.040(3)
C10 0.0297(19) 0.037(2) 0.0372(19) 0.0053(16) 0.0067(16) 0.0041(16)
C11 0.0253(17) 0.040(2) 0.0365(18) 0.0075(16) 0.0086(15) 0.0047(16)
C12 0.0225(17) 0.0348(18) 0.0319(17) 0.0077(14) 0.0046(14) 0.0016(14)
C13 0.032(2) 0.040(2) 0.044(2) -0.0024(18) 0.0014(18) 0.0078(18)
C14 0.033(2) 0.046(2) 0.048(2) 0.0014(19) 0.0041(19) 0.0120(19)
C15 0.0252(17) 0.0396(19) 0.0302(17) 0.0100(15) 0.0072(15) 0.0034(15)
C16 0.034(2) 0.039(2) 0.048(2) 0.0024(18) -0.0047(19) 0.0051(18)
C17 0.0267(18) 0.041(2) 0.049(2) 0.0123(18) 0.0024(18) 0.0030(17)
C18 0.050(3) 0.053(3) 0.080(4) 0.019(3) -0.007(3) 0.016(3)
C19 0.0268(18) 0.082(3) 0.046(2) 0.035(2) 0.0087(18) 0.003(2)
C20 0.032(2) 0.085(3) 0.0349(19) 0.030(2) 0.0066(18) -0.001(2)
C21 0.0286(17) 0.044(2) 0.0314(17) 0.0170(15) 0.0115(15) 0.0056(15)
C22 0.0244(16) 0.054(2) 0.0350(18) 0.0209(17) 0.0090(15) 0.0065(16)
C23 0.0321(19) 0.060(3) 0.0297(17) 0.0208(17) 0.0090(16) 0.0081(18)
C24 0.0304(18) 0.045(2) 0.0301(16) 0.0175(15) 0.0107(15) 0.0071(16)
C25 0.035(2) 0.076(3) 0.0338(19) 0.025(2) 0.0088(18) -0.008(2)
C26 0.036(2) 0.056(3) 0.044(2) 0.0237(19) 0.0144(19) 0.0017(19)
C27 0.046(3) 0.100(5) 0.058(3) 0.034(3) 0.009(3) -0.019(3)
O7 0.090(6) 0.085(5) 0.089(6) 0.036(4) 0.035(5) 0.031(5)
C28 0.091(8) 0.095(7) 0.112(9) 0.059(6) 0.064(7) 0.048(6)
C30 0.065(6) 0.088(6) 0.083(7) 0.035(6) 0.033(6) 0.012(5)
C29 0.099(9) 0.100(8) 0.133(11) 0.072(7) 0.055(8) 0.038(7)
C31 0.074(8) 0.098(8) 0.122(12) 0.045(8) 0.053(9) 0.013(7)

loop_
_atom_type_symbol
_atom_type_description
_atom_type_scat_dispersion_real
_atom_type_scat_dispersion_imag
_atom_type_scat_source
C C 0.0181 0.0091 'International Tables Vol C Tables 4.2.6.8 and 6.1.1.4'
H H 0.0000 0.0000 'International Tables Vol C Tables 4.2.6.8 and 6.1.1.4'
Cu Cu -1.9646 0.5888 'International Tables Vol C Tables 4.2.6.8 and 6.1.1.4'
N N 0.0311 0.0180 'International Tables Vol C Tables 4.2.6.8 and 6.1.1.4'
O O 0.0492 0.0322 'International Tables Vol C Tables 4.2.6.8 and 6.1.1.4'

loop_
_exptl_crystal_face_index_h
_exptl_crystal_face_index_k
_exptl_crystal_face_index_l
_exptl_crystal_face_perp_dist
_exptl_oxdiff_crystal_face_indexfrac_h
_exptl_oxdiff_crystal_face_indexfrac_k
_exptl_oxdiff_crystal_face_indexfrac_l
_exptl_oxdiff_crystal_face_x
_exptl_oxdiff_crystal_face_y
_exptl_oxdiff_crystal_face_z
0 -8 9 0.0100 0.0577 -7.9099 8.9297 -0.9712 -0.1809 0.1554
0 -5 1 0.0283 -0.0001 -4.9954 1.4978 -0.4121 0.3217 0.0588
0 -3 -7 0.0346 0.1708 -2.9172 -6.8875 0.1293 0.9879 -0.0858
5 0 -4 0.0869 4.9640 -0.2488 -3.5833 0.0048 0.0465 -0.9989
0 3 7 0.0098 0.3026 2.9172 6.6009 -0.1299 -0.9915 -0.0091
-5 -1 0 0.0917 -4.6631 -1.0727 0.3280 0.0535 0.3993 0.9153
-1 8 -9 0.0263 -0.5753 8.0070 -8.6850 0.9817 0.1827 -0.0533

loop_
_geom_angle_atom_site_label_1
_geom_angle_atom_site_label_2
_geom_angle_atom_site_label_3
_geom_angle
_geom_angle_site_symmetry_1
_geom_angle_site_symmetry_3
_geom_angle_publ_flag
O1 Cu1 O1 180.0 . 2_677 ?
O1 Cu1 O2 87.18(11) 2_677 . ?
O1 Cu1 O2 92.82(11) . . ?
O1 Cu1 O2 92.82(11) 2_677 2_677 ?
O1 Cu1 O2 87.18(11) . 2_677 ?
O1 Cu1 N2 90.04(12) . 2_677 ?
O1 Cu1 N2 90.04(12) 2_677 . ?
O1 Cu1 N2 89.96(12) 2_677 2_677 ?
O1 Cu1 N2 89.96(12) . . ?
O2 Cu1 O2 180.0 2_677 . ?
O2 Cu1 N2 93.21(12) 2_677 2_677 ?
O2 Cu1 N2 86.79(12) 2_677 . ?
O2 Cu1 N2 93.21(12) . . ?
O2 Cu1 N2 86.79(12) . 2_677 ?
N2 Cu1 N2 180.0 2_677 . ?
O3 Cu2 O3 180.00(12) . 2_466 ?
O3 Cu2 O4 87.35(11) 2_466 . ?
O3 Cu2 O4 92.64(11) . . ?
O3 Cu2 O4 87.36(11) . 2_466 ?
O3 Cu2 O4 92.65(11) 2_466 2_466 ?
O3 Cu2 N3 89.78(11) 2_466 . ?
O3 Cu2 N3 90.22(11) . . ?
O3 Cu2 N3 89.78(11) . 2_466 ?
O3 Cu2 N3 90.22(11) 2_466 2_466 ?
O4 Cu2 O4 180.0 2_466 . ?
O4 Cu2 N3 86.23(12) . . ?
O4 Cu2 N3 93.77(12) 2_466 . ?
O4 Cu2 N3 93.76(12) . 2_466 ?
O4 Cu2 N3 86.23(12) 2_466 2_466 ?
N3 Cu2 N3 180.0 . 2_466 ?
O5 Cu3 O5 180.00(6) 2_367 . ?
O5 Cu3 O6 90.13(11) . . ?
O5 Cu3 O6 89.87(11) 2_367 . ?
O5 Cu3 O6 90.13(11) 2_367 2_367 ?
O5 Cu3 O6 89.87(11) . 2_367 ?
O5 Cu3 N1 89.53(12) . 1_445 ?
O5 Cu3 N1 89.53(12) 2_367 2_477 ?
O5 Cu3 N1 90.47(12) . 2_477 ?
O5 Cu3 N1 90.47(12) 2_367 1_445 ?
O6 Cu3 O6 180.0 2_367 . ?
N1 Cu3 O6 87.29(13) 1_445 2_367 ?
N1 Cu3 O6 92.71(13) 2_477 2_367 ?
N1 Cu3 O6 92.70(13) 1_445 . ?
N1 Cu3 O6 87.30(13) 2_477 . ?
N1 Cu3 N1 180.0(2) 2_477 1_445 ?
C6 O1 Cu1 123.9(2) . . ?
C8 O2 Cu1 123.8(2) . . ?
C15 O3 Cu2 124.3(3) . . ?
C17 O4 Cu2 123.8(3) . . ?
C24 O5 Cu3 127.1(2) . . ?
C26 O6 Cu3 121.1(3) . . ?
C1 N1 Cu3 124.5(3) . 1_665 ?
C1 N1 C5 117.9(3) . . ?
C5 N1 Cu3 117.6(3) . 1_665 ?
C10 N2 Cu1 115.1(3) . . ?
C14 N2 Cu1 127.9(3) . . ?
C14 N2 C10 116.8(4) . . ?
C19 N3 Cu2 127.9(3) . . ?
C19 N3 C23 117.0(3) . . ?
C23 N3 Cu2 115.1(3) . . ?
N1 C1 H1 118.6 . . ?
N1 C1 C2 122.7(4) . . ?
C2 C1 H1 118.6 . . ?
C1 C2 H2 120.1 . . ?
C3 C2 C1 119.7(4) . . ?
C3 C2 H2 120.1 . . ?
C2 C3 C6 119.8(4) . . ?
C4 C3 C2 117.2(4) . . ?
C4 C3 C6 122.9(3) . . ?
C3 C4 H4 120.3 . . ?
C5 C4 C3 119.4(3) . . ?
C5 C4 H4 120.3 . . ?
N1 C5 C4 123.0(4) . . ?
N1 C5 H5 118.5 . . ?
C4 C5 H5 118.5 . . ?
O1 C6 C3 116.0(3) . . ?
O1 C6 C7 126.1(4) . . ?
C7 C6 C3 117.9(4) . . ?
C6 C7 H7 117.8 . . ?
C6 C7 C8 124.5(4) . . ?
C8 C7 H7 117.8 . . ?
O2 C8 C7 126.0(4) . . ?
O2 C8 C9 117.3(4) . . ?
C7 C8 C9 116.6(4) . . ?
C8 C9 H9A 109.5 . . ?
C8 C9 H9B 109.5 . . ?
C8 C9 H9C 109.5 . . ?
H9A C9 H9B 109.5 . . ?
H9A C9 H9C 109.5 . . ?
H9B C9 H9C 109.5 . . ?
N2 C10 H10 117.8 . . ?
N2 C10 C11 124.5(4) . . ?
C11 C10 H10 117.8 . . ?
C10 C11 H11 120.4 . . ?
C10 C11 C12 119.1(4) . . ?
C12 C11 H11 120.4 . . ?
C11 C12 C13 116.3(4) . . ?
C11 C12 C15 123.4(3) . . ?
C13 C12 C15 120.2(3) . . ?
C12 C13 H13 120.0 . . ?
C14 C13 C12 120.0(4) . . ?
C14 C13 H13 120.0 . . ?
N2 C14 C13 123.2(4) . . ?
N2 C14 H14 118.4 . . ?
C13 C14 H14 118.4 . . ?
O3 C15 C12 115.3(3) . . ?
O3 C15 C16 126.2(4) . . ?
C16 C15 C12 118.4(4) . . ?
C15 C16 H16 117.5 . . ?
C15 C16 C17 125.0(4) . . ?
C17 C16 H16 117.5 . . ?
O4 C17 C16 125.5(4) . . ?
O4 C17 C18 116.0(4) . . ?
C16 C17 C18 118.5(4) . . ?
C17 C18 H18A 109.5 . . ?
C17 C18 H18B 109.5 . . ?
C17 C18 H18C 109.5 . . ?
H18A C18 H18B 109.5 . . ?
H18A C18 H18C 109.5 . . ?
H18B C18 H18C 109.5 . . ?
N3 C19 H19 118.2 . . ?
N3 C19 C20 123.7(4) . . ?
C20 C19 H19 118.2 . . ?
C19 C20 H20 120.8 . . ?
C21 C20 C19 118.4(4) . . ?
C21 C20 H20 120.8 . . ?
C20 C21 C24 118.8(3) . . ?
C22 C21 C20 118.4(3) . . ?
C22 C21 C24 122.7(3) . . ?
C21 C22 H22 120.7 . . ?
C21 C22 C23 118.7(4) . . ?
C23 C22 H22 120.7 . . ?
N3 C23 C22 123.8(4) . . ?
N3 C23 H23 118.1 . . ?
C22 C23 H23 118.1 . . ?
O5 C24 C21 114.7(3) . . ?
O5 C24 C25 127.1(3) . . ?
C25 C24 C21 118.1(3) . . ?
C24 C25 H25 116.6 . . ?
C24 C25 C26 126.9(4) . . ?
C26 C25 H25 116.6 . . ?
O6 C26 C25 125.7(4) . . ?
O6 C26 C27 117.3(4) . . ?
C25 C26 C27 116.9(4) . . ?
C26 C27 H27A 109.5 . . ?
C26 C27 H27B 109.5 . . ?
C26 C27 H27C 109.5 . . ?
H27A C27 H27B 109.5 . . ?
H27A C27 H27C 109.5 . . ?
H27B C27 H27C 109.5 . . ?
C28 O7 C30 107.6(12) . . ?
O7 C28 H28A 110.2 . . ?
O7 C28 H28B 110.2 . . ?
O7 C28 C29 107.4(13) . . ?
H28A C28 H28B 108.5 . . ?
C29 C28 H28A 110.2 . . ?
C29 C28 H28B 110.2 . . ?
O7 C30 H30A 110.4 . . ?
O7 C30 H30B 110.4 . . ?
H30A C30 H30B 108.6 . . ?
C31 C30 O7 106.7(13) . . ?
C31 C30 H30A 110.4 . . ?
C31 C30 H30B 110.4 . . ?
C28 C29 H29A 109.5 . . ?
C28 C29 H29B 109.5 . . ?
C28 C29 H29C 109.5 . . ?
H29A C29 H29B 109.5 . . ?
H29A C29 H29C 109.5 . . ?
H29B C29 H29C 109.5 . . ?
C30 C31 H31A 109.5 . . ?
C30 C31 H31B 109.5 . . ?
C30 C31 H31C 109.5 . . ?
H31A C31 H31B 109.5 . . ?
H31A C31 H31C 109.5 . . ?
H31B C31 H31C 109.5 . . ?

loop_
_geom_bond_atom_site_label_1
_geom_bond_atom_site_label_2
_geom_bond_distance
_geom_bond_site_symmetry_2
_geom_bond_publ_flag
Cu1 O1 1.963(3) . ?
Cu1 O1 1.963(3) 2_677 ?
Cu1 O2 1.989(3) 2_677 ?
Cu1 O2 1.989(3) . ?
Cu1 N2 2.376(3) 2_677 ?
Cu1 N2 2.376(3) . ?
Cu2 O3 1.966(3) . ?
Cu2 O3 1.966(3) 2_466 ?
Cu2 O4 1.988(3) 2_466 ?
Cu2 O4 1.988(3) . ?
Cu2 N3 2.375(3) . ?
Cu2 N3 2.375(3) 2_466 ?
Cu3 O5 1.952(2) 2_367 ?
Cu3 O5 1.952(2) . ?
Cu3 O6 2.221(3) 2_367 ?
Cu3 O6 2.221(3) . ?
Cu3 N1 2.097(3) 1_445 ?
Cu3 N1 2.097(3) 2_477 ?
O1 C6 1.274(5) . ?
O2 C8 1.251(5) . ?
O3 C15 1.268(5) . ?
O4 C17 1.270(5) . ?
O5 C24 1.279(5) . ?
O6 C26 1.246(5) . ?
N1 Cu3 2.097(3) 1_665 ?
N1 C1 1.320(5) . ?
N1 C5 1.347(5) . ?
N2 C10 1.328(5) . ?
N2 C14 1.327(5) . ?
N3 C19 1.317(6) . ?
N3 C23 1.341(5) . ?
C1 H1 0.9500 . ?
C1 C2 1.393(6) . ?
C2 H2 0.9500 . ?
C2 C3 1.391(5) . ?
C3 C4 1.388(6) . ?
C3 C6 1.496(5) . ?
C4 H4 0.9500 . ?
C4 C5 1.381(5) . ?
C5 H5 0.9500 . ?
C6 C7 1.400(5) . ?
C7 H7 0.9500 . ?
C7 C8 1.409(6) . ?
C8 C9 1.504(5) . ?
C9 H9A 0.9800 . ?
C9 H9B 0.9800 . ?
C9 H9C 0.9800 . ?
C10 H10 0.9500 . ?
C10 C11 1.372(6) . ?
C11 H11 0.9500 . ?
C11 C12 1.393(5) . ?
C12 C13 1.396(5) . ?
C12 C15 1.498(5) . ?
C13 H13 0.9500 . ?
C13 C14 1.376(6) . ?
C14 H14 0.9500 . ?
C15 C16 1.389(6) . ?
C16 H16 0.9500 . ?
C16 C17 1.404(6) . ?
C17 C18 1.504(6) . ?
C18 H18A 0.9800 . ?
C18 H18B 0.9800 . ?
C18 H18C 0.9800 . ?
C19 H19 0.9500 . ?
C19 C20 1.404(5) . ?
C20 H20 0.9500 . ?
C20 C21 1.384(6) . ?
C21 C22 1.383(5) . ?
C21 C24 1.509(5) . ?
C22 H22 0.9500 . ?
C22 C23 1.384(5) . ?
C23 H23 0.9500 . ?
C24 C25 1.383(6) . ?
C25 H25 0.9500 . ?
C25 C26 1.433(5) . ?
C26 C27 1.492(7) . ?
C27 H27A 0.9800 . ?
C27 H27B 0.9800 . ?
C27 H27C 0.9800 . ?
O7 C28 1.409(16) . ?
O7 C30 1.434(17) . ?
C28 H28A 0.9900 . ?
C28 H28B 0.9900 . ?
C28 C29 1.49(2) . ?
C30 H30A 0.9900 . ?
C30 H30B 0.9900 . ?
C30 C31 1.34(2) . ?
C29 H29A 0.9800 . ?
C29 H29B 0.9800 . ?
C29 H29C 0.9800 . ?
C31 H31A 0.9800 . ?
C31 H31B 0.9800 . ?
C31 H31C 0.9800 . ?

loop_
_geom_torsion_atom_site_label_1
_geom_torsion_atom_site_label_2
_geom_torsion_atom_site_label_3
_geom_torsion_atom_site_label_4
_geom_torsion
_geom_torsion_site_symmetry_1
_geom_torsion_site_symmetry_2
_geom_torsion_site_symmetry_3
_geom_torsion_site_symmetry_4
_geom_torsion_publ_flag
Cu1 O1 C6 C3 -178.7(2) . . . . ?
Cu1 O1 C6 C7 4.1(6) . . . . ?
Cu1 O2 C8 C7 -8.7(7) . . . . ?
Cu1 O2 C8 C9 172.1(4) . . . . ?
Cu1 N2 C10 C11 175.5(4) . . . . ?
Cu1 N2 C14 C13 -174.7(4) . . . . ?
Cu2 O3 C15 C12 -179.3(2) . . . . ?
Cu2 O3 C15 C16 -2.8(6) . . . . ?
Cu2 O4 C17 C16 7.8(7) . . . . ?
Cu2 O4 C17 C18 -173.1(4) . . . . ?
Cu2 N3 C19 C20 -177.7(4) . . . . ?
Cu2 N3 C23 C22 178.2(4) . . . . ?
Cu3 O5 C24 C21 -178.2(2) . . . . ?
Cu3 O5 C24 C25 -1.4(6) . . . . ?
Cu3 O6 C26 C25 9.2(7) . . . . ?
Cu3 O6 C26 C27 -173.6(4) . . . . ?
Cu3 N1 C1 C2 176.5(4) 1_665 . . . ?
Cu3 N1 C5 C4 -176.4(3) 1_665 . . . ?
O1 C6 C7 C8 9.9(8) . . . . ?
O3 C15 C16 C17 -10.8(8) . . . . ?
O5 C24 C25 C26 -9.6(8) . . . . ?
N1 C1 C2 C3 0.2(8) . . . . ?
N2 C10 C11 C12 -0.5(7) . . . . ?
N3 C19 C20 C21 -2.4(9) . . . . ?
C1 N1 C5 C4 2.1(7) . . . . ?
C1 C2 C3 C4 1.4(7) . . . . ?
C1 C2 C3 C6 -176.6(4) . . . . ?
C2 C3 C4 C5 -1.2(6) . . . . ?
C2 C3 C6 O1 -21.5(6) . . . . ?
C2 C3 C6 C7 155.9(5) . . . . ?
C3 C4 C5 N1 -0.5(7) . . . . ?
C3 C6 C7 C8 -167.2(4) . . . . ?
C4 C3 C6 O1 160.6(4) . . . . ?
C4 C3 C6 C7 -22.0(6) . . . . ?
C5 N1 C1 C2 -1.9(7) . . . . ?
C6 C3 C4 C5 176.7(4) . . . . ?
C6 C7 C8 O2 -7.2(8) . . . . ?
C6 C7 C8 C9 172.0(5) . . . . ?
C10 N2 C14 C13 0.9(8) . . . . ?
C10 C11 C12 C13 1.4(7) . . . . ?
C10 C11 C12 C15 -174.4(4) . . . . ?
C11 C12 C13 C14 -1.3(8) . . . . ?
C11 C12 C15 O3 -164.6(4) . . . . ?
C11 C12 C15 C16 18.6(6) . . . . ?
C12 C13 C14 N2 0.1(9) . . . . ?
C12 C15 C16 C17 165.6(5) . . . . ?
C13 C12 C15 O3 19.7(6) . . . . ?
C13 C12 C15 C16 -157.1(5) . . . . ?
C14 N2 C10 C11 -0.7(7) . . . . ?
C15 C12 C13 C14 174.7(5) . . . . ?
C15 C16 C17 O4 7.9(9) . . . . ?
C15 C16 C17 C18 -171.2(5) . . . . ?
C19 N3 C23 C22 -2.4(7) . . . . ?
C19 C20 C21 C22 1.0(8) . . . . ?
C19 C20 C21 C24 176.1(4) . . . . ?
C20 C21 C22 C23 -0.5(7) . . . . ?
C20 C21 C24 O5 20.1(6) . . . . ?
C20 C21 C24 C25 -157.0(5) . . . . ?
C21 C22 C23 N3 1.2(7) . . . . ?
C21 C24 C25 C26 167.2(5) . . . . ?
C22 C21 C24 O5 -165.0(4) . . . . ?
C22 C21 C24 C25 17.9(6) . . . . ?
C23 N3 C19 C20 3.0(8) . . . . ?
C24 C21 C22 C23 -175.4(4) . . . . ?
C24 C25 C26 O6 4.1(9) . . . . ?
C24 C25 C26 C27 -173.2(5) . . . . ?
C28 O7 C30 C31 -175.1(12) . . . . ?
C30 O7 C28 C29 -173.7(11) . . . . ?

loop_
_diffrn_oxdiff_twin_id
_diffrn_oxdiff_twin_ratio
_diffrn_oxdiff_twin_reflns_isolated
_diffrn_oxdiff_twin_reflns_overlapped
1 0.5790 12952 12013
2 0.4210 0 12013
